data_4349232
loop_
_publ_author_name
'Lohrey, Trevor D.'
'Bergman, Robert G.'
'Arnold, John'

_publ_section_title
;
 Oxygen Atom Transfer and Intramolecular Nitrene Transfer in a Rhenium
 \b-Diketiminate Complex.
;
_journal_issue 22
_journal_name_full 'Inorganic chemistry'
_journal_page_first 11993
_journal_page_last 12000
_journal_paper_doi 10.1021/acs.inorgchem.6b02122
_journal_volume 55
_journal_year 2016
_chemical_formula_sum 'C33 H51 Cl2 N2 O2 Re'
_chemical_formula_weight 764.89
_chemical_name_common OReCl2(BDI)
_space_group_crystal_system orthorhombic
_space_group_IT_number 19
_space_group_name_Hall 'P 2ac 2ab'
_space_group_name_H-M_alt 'P 21 21 21'
_atom_sites_solution_hydrogens geom
_atom_sites_solution_primary 'intrinsic phasing'
_atom_sites_solution_secondary difmap
_audit_creation_method SHELXL-2014/7
_cell_angle_alpha 90
_cell_angle_beta 90
_cell_angle_gamma 90
_cell_formula_units_Z 4
_cell_length_a 8.874(4)
_cell_length_b 18.951(9)
_cell_length_c 20.467(9)
_cell_measurement_reflns_used 15611
_cell_measurement_temperature 100(2)
_cell_measurement_theta_max 40.27
_cell_measurement_theta_min 2.58
_cell_volume 3442(3)
_computing_cell_refinement 'SAINT V8.37A Bruker, Madison WI'
_computing_data_collection 'Bruker APEX3 Bruker, Madison WI'
_computing_data_reduction 'SAINT V8.37A Bruker, Madison WI'
_computing_molecular_graphics ORTEP-32
_computing_publication_material WinGX
_computing_structure_refinement 'SHELXL-2014/7 (Sheldrick, 2014)'
_computing_structure_solution 'SHELXT 2014/4 Bruker, Madison WI'
_diffrn_ambient_temperature 100(2)
_diffrn_detector_area_resol_mean 10.42
_diffrn_measured_fraction_theta_full 0.998
_diffrn_measured_fraction_theta_max 0.993
_diffrn_measurement_device_type 'Bruker D8 with PHOTON 100 detector'
_diffrn_measurement_method 'phi and omega shutterless scans'
_diffrn_radiation_monochromator 'silicon 111'
_diffrn_radiation_type synchrotron
_diffrn_radiation_wavelength 0.7749
_diffrn_reflns_av_R_equivalents 0.0399
_diffrn_reflns_av_unetI/netI 0.0457
_diffrn_reflns_Laue_measured_fraction_full 0.998
_diffrn_reflns_Laue_measured_fraction_max 0.993
_diffrn_reflns_limit_h_max 14
_diffrn_reflns_limit_h_min -14
_diffrn_reflns_limit_k_max 31
_diffrn_reflns_limit_k_min -31
_diffrn_reflns_limit_l_max 32
_diffrn_reflns_limit_l_min -34
_diffrn_reflns_number 61894
_diffrn_reflns_point_group_measured_fraction_full 0.986
_diffrn_reflns_point_group_measured_fraction_max 0.980
_diffrn_reflns_theta_full 27.710
_diffrn_reflns_theta_max 40.271
_diffrn_reflns_theta_min 2.583
_diffrn_source 'Advanced Light Source, station 11.3.1'
_exptl_absorpt_coefficient_mu 4.542
_exptl_absorpt_correction_T_max 0.7479
_exptl_absorpt_correction_T_min 0.5452
_exptl_absorpt_correction_type multi-scan
_exptl_absorpt_process_details 'SADABS-2014/5 - Bruker AXS, Madison WI'
_exptl_crystal_colour green
_exptl_crystal_density_diffrn 1.476
_exptl_crystal_description lath
_exptl_crystal_F_000 1552
_exptl_crystal_size_max 0.090
_exptl_crystal_size_mid 0.040
_exptl_crystal_size_min 0.010
_refine_diff_density_max 3.824
_refine_diff_density_min -1.605
_refine_diff_density_rms 0.119
_refine_ls_abs_structure_details
;
 Flack x determined using 6561 quotients [(I+)-(I-)]/[(I+)+(I-)]
 (Parsons, Flack and Wagner, Acta Cryst. B69 (2013) 249-259).
;
_refine_ls_abs_structure_Flack 0.056(3)
_refine_ls_extinction_method none
_refine_ls_goodness_of_fit_ref 1.071
_refine_ls_hydrogen_treatment constr
_refine_ls_matrix_type full
_refine_ls_number_parameters 373
_refine_ls_number_reflns 16398
_refine_ls_number_restraints 0
_refine_ls_restrained_S_all 1.071
_refine_ls_R_factor_all 0.0280
_refine_ls_R_factor_gt 0.0255
_refine_ls_shift/su_max 0.005
_refine_ls_shift/su_mean 0.000
_refine_ls_structure_factor_coef Fsqd
_refine_ls_weighting_details 'w=1/[\s^2^(Fo^2^)+(0.0172P)^2^+0.2410P] where P=(Fo^2^+2Fc^2^)/3'
_refine_ls_weighting_scheme calc
_refine_ls_wR_factor_gt 0.0583
_refine_ls_wR_factor_ref 0.0591
_reflns_Friedel_coverage 0.804
_reflns_Friedel_fraction_full 0.970
_reflns_Friedel_fraction_max 0.964
_reflns_number_gt 15611
_reflns_number_total 16398
_reflns_threshold_expression 'I > 2\s(I)'
_cod_data_source_file ic6b02122_si_003.cif
_cod_data_source_block 1
_cod_depositor_comments
;
The following automatic conversions were performed:

data item '_atom_sites_solution_secondary' value 'diffmap' was
changed to 'difmap'.

Automatic conversion script
Id: cif_fix_values 6909 2019-04-08 15:41:33Z antanas 
;
_cod_original_formula_sum 'C33 H51 Cl2 N2 O2 Re1'
_cod_database_code 4349232
_shelx_shelxl_version_number 2014/7
_shelx_space_group_comment
;
The symmetry employed for this shelxl refinement is uniquely defined
by the following loop, which should always be used as a source of
symmetry information in preference to the above space-group names.
They are only intended as comments.
;
_shelx_estimated_absorpt_t_min 0.685
_shelx_estimated_absorpt_t_max 0.956

loop_
_space_group_symop_operation_xyz
'x, y, z'
'-x+1/2, -y, z+1/2'
'-x, y+1/2, -z+1/2'
'x+1/2, -y+1/2, -z'

loop_
_atom_site_label
_atom_site_type_symbol
_atom_site_fract_x
_atom_site_fract_y
_atom_site_fract_z
_atom_site_U_iso_or_equiv
_atom_site_adp_type
_atom_site_occupancy
_atom_site_site_symmetry_order
_atom_site_calc_flag
_atom_site_refinement_flags_posn
_atom_site_refinement_flags_adp
C1 C 0.4719(3) 0.48791(15) 0.45571(13) 0.0125(5) Uani 1 1 d . .
C2 C 0.4814(3) 0.54813(16) 0.49558(14) 0.0133(5) Uani 1 1 d . .
C3 C 0.5785(5) 0.67032(17) 0.46975(17) 0.0241(6) Uani 1 1 d . .
H3A H 0.6238 0.6735 0.5133 0.036 Uiso 1 1 calc R U
H3B H 0.5481 0.7175 0.4551 0.036 Uiso 1 1 calc R U
H3C H 0.6521 0.6507 0.4390 0.036 Uiso 1 1 calc R U
C4 C 0.4391(4) 0.62196(16) 0.47250(15) 0.0175(5) Uani 1 1 d . .
H4 H 0.3966 0.6181 0.4274 0.021 Uiso 1 1 calc R U
C5 C 0.3184(5) 0.6550(2) 0.5170(2) 0.0294(8) Uani 1 1 d . .
H5A H 0.2335 0.6223 0.5215 0.044 Uiso 1 1 calc R U
H5B H 0.2829 0.6993 0.4976 0.044 Uiso 1 1 calc R U
H5C H 0.3619 0.6645 0.5601 0.044 Uiso 1 1 calc R U
C6 C 0.5329(3) 0.53858(17) 0.55960(14) 0.0165(5) Uani 1 1 d . .
H6 H 0.5416 0.5783 0.5876 0.020 Uiso 1 1 calc R U
C7 C 0.5719(3) 0.47195(18) 0.58314(13) 0.0185(5) Uani 1 1 d . .
H7 H 0.6088 0.4666 0.6264 0.022 Uiso 1 1 calc R U
C8 C 0.5564(3) 0.41370(17) 0.54300(14) 0.0169(5) Uani 1 1 d . .
H8 H 0.5810 0.3683 0.5595 0.020 Uiso 1 1 calc R U
C9 C 0.5054(3) 0.42022(16) 0.47847(14) 0.0145(5) Uani 1 1 d . .
C10 C 0.6453(6) 0.3279(2) 0.4146(3) 0.0414(11) Uani 1 1 d . .
H10A H 0.7009 0.3662 0.3933 0.062 Uiso 1 1 calc R U
H10B H 0.6325 0.2888 0.3838 0.062 Uiso 1 1 calc R U
H10C H 0.7017 0.3115 0.4528 0.062 Uiso 1 1 calc R U
C11 C 0.4913(4) 0.35461(18) 0.43605(16) 0.0215(6) Uani 1 1 d . .
H11 H 0.4350 0.3685 0.3957 0.026 Uiso 1 1 calc R U
C12 C 0.4014(6) 0.2959(2) 0.4693(2) 0.0357(10) Uani 1 1 d . .
H12A H 0.4494 0.2835 0.5108 0.053 Uiso 1 1 calc R U
H12B H 0.3988 0.2543 0.4408 0.053 Uiso 1 1 calc R U
H12C H 0.2983 0.3122 0.4775 0.053 Uiso 1 1 calc R U
C13 C 0.1705(3) 0.4820(2) 0.43495(14) 0.0202(6) Uani 1 1 d . .
H13A H 0.1867 0.4363 0.4563 0.030 Uiso 1 1 calc R U
H13B H 0.0659 0.4853 0.4200 0.030 Uiso 1 1 calc R U
H13C H 0.1911 0.5201 0.4661 0.030 Uiso 1 1 calc R U
C14 C 0.2748(3) 0.48863(15) 0.37742(13) 0.0131(5) Uani 1 1 d . .
C15 C 0.2084(3) 0.48618(16) 0.31612(14) 0.0154(5) Uani 1 1 d . .
H15 H 0.1020 0.4913 0.3146 0.018 Uiso 1 1 calc R U
C16 C 0.2817(3) 0.47704(17) 0.25650(12) 0.0125(4) Uani 1 1 d . .
C17 C 0.1819(3) 0.46412(18) 0.19851(14) 0.0186(6) Uani 1 1 d . .
H17A H 0.1894 0.5040 0.1683 0.028 Uiso 1 1 calc R U
H17B H 0.0773 0.4591 0.2131 0.028 Uiso 1 1 calc R U
H17C H 0.2137 0.4208 0.1763 0.028 Uiso 1 1 calc R U
C18 C 0.4862(3) 0.45882(14) 0.18432(14) 0.0116(4) Uani 1 1 d . .
C19 C 0.5019(3) 0.51178(15) 0.13653(13) 0.0126(5) Uani 1 1 d . .
C20 C 0.6072(4) 0.63359(16) 0.15106(16) 0.0189(6) Uani 1 1 d . .
H20A H 0.6759 0.6150 0.1844 0.028 Uiso 1 1 calc R U
H20B H 0.5811 0.6825 0.1617 0.028 Uiso 1 1 calc R U
H20C H 0.6564 0.6320 0.1082 0.028 Uiso 1 1 calc R U
C21 C 0.4636(3) 0.58876(15) 0.14937(14) 0.0143(5) Uani 1 1 d . .
H21 H 0.4137 0.5920 0.1931 0.017 Uiso 1 1 calc R U
C22 C 0.3547(4) 0.61805(18) 0.09789(17) 0.0214(6) Uani 1 1 d . .
H22A H 0.4040 0.6179 0.0550 0.032 Uiso 1 1 calc R U
H22B H 0.3265 0.6664 0.1095 0.032 Uiso 1 1 calc R U
H22C H 0.2642 0.5885 0.0962 0.032 Uiso 1 1 calc R U
C23 C 0.5539(3) 0.49200(15) 0.07482(13) 0.0142(5) Uani 1 1 d . .
H23 H 0.5663 0.5269 0.0419 0.017 Uiso 1 1 calc R U
C24 C 0.5877(4) 0.42207(16) 0.06069(14) 0.0174(5) Uani 1 1 d . .
H24 H 0.6238 0.4095 0.0186 0.021 Uiso 1 1 calc R U
C25 C 0.5687(4) 0.37071(15) 0.10824(14) 0.0164(5) Uani 1 1 d . .
H25 H 0.5903 0.3229 0.0979 0.020 Uiso 1 1 calc R U
C26 C 0.5186(3) 0.38776(15) 0.17102(13) 0.0138(5) Uani 1 1 d . .
C27 C 0.6385(5) 0.2826(2) 0.2260(2) 0.0360(10) Uani 1 1 d . .
H27A H 0.6508 0.2566 0.1850 0.054 Uiso 1 1 calc R U
H27B H 0.6266 0.2491 0.2621 0.054 Uiso 1 1 calc R U
H27C H 0.7276 0.3120 0.2337 0.054 Uiso 1 1 calc R U
C28 C 0.4985(4) 0.32961(17) 0.22172(16) 0.0190(6) Uani 1 1 d . .
H28 H 0.4822 0.3522 0.2653 0.023 Uiso 1 1 calc R U
C29 C 0.3602(5) 0.2842(2) 0.2057(2) 0.0341(9) Uani 1 1 d . .
H29A H 0.2695 0.3137 0.2069 0.051 Uiso 1 1 calc R U
H29B H 0.3511 0.2463 0.2381 0.051 Uiso 1 1 calc R U
H29C H 0.3718 0.2637 0.1621 0.051 Uiso 1 1 calc R U
C30 C 0.0386(7) 0.3021(4) 0.3375(3) 0.0560(15) Uani 1 1 d . .
H30A H 0.1373 0.3174 0.3214 0.084 Uiso 1 1 calc R U
H30B H 0.0407 0.2997 0.3853 0.084 Uiso 1 1 calc R U
H30C H -0.0386 0.3359 0.3236 0.084 Uiso 1 1 calc R U
C31 C 0.0024(5) 0.2304(3) 0.3102(3) 0.0466(13) Uani 1 1 d . .
H31A H 0.0769 0.1954 0.3260 0.056 Uiso 1 1 calc R U
H31B H -0.0989 0.2154 0.3250 0.056 Uiso 1 1 calc R U
C32 C -0.0235(7) 0.1682(3) 0.2101(3) 0.0519(14) Uani 1 1 d . .
H32A H -0.1241 0.1506 0.2232 0.062 Uiso 1 1 calc R U
H32B H 0.0528 0.1329 0.2233 0.062 Uiso 1 1 calc R U
C33 C -0.0185(8) 0.1790(4) 0.1372(3) 0.0617(17) Uani 1 1 d . .
H33A H -0.0980 0.2120 0.1243 0.093 Uiso 1 1 calc R U
H33B H -0.0340 0.1337 0.1152 0.093 Uiso 1 1 calc R U
H33C H 0.0799 0.1983 0.1249 0.093 Uiso 1 1 calc R U
N1 N 0.4328(3) 0.47840(13) 0.24936(10) 0.0115(3) Uani 1 1 d . .
N2 N 0.4260(3) 0.49492(12) 0.38741(11) 0.0117(4) Uani 1 1 d . .
O1 O 0.5556(3) 0.60780(12) 0.30510(11) 0.0197(4) Uani 1 1 d . .
O2 O 0.0064(4) 0.23383(18) 0.24099(18) 0.0367(7) Uani 1 1 d . .
Cl1 Cl 0.77134(8) 0.47527(5) 0.25321(3) 0.02236(14) Uani 1 1 d . .
Cl2 Cl 0.76625(8) 0.51438(5) 0.39742(3) 0.01940(13) Uani 1 1 d . .
Re1 Re 0.57792(2) 0.52132(2) 0.31740(2) 0.01069(2) Uani 1 1 d . .

loop_
_atom_site_aniso_label
_atom_site_aniso_U_11
_atom_site_aniso_U_22
_atom_site_aniso_U_33
_atom_site_aniso_U_23
_atom_site_aniso_U_13
_atom_site_aniso_U_12
C1 0.0094(9) 0.0197(13) 0.0084(9) 0.0006(9) 0.0004(8) 0.0011(9)
C2 0.0113(11) 0.0171(12) 0.0114(11) -0.0011(9) 0.0017(9) 0.0005(9)
C3 0.0261(15) 0.0186(13) 0.0276(15) 0.0002(11) 0.0010(14) -0.0021(14)
C4 0.0158(13) 0.0189(12) 0.0178(12) -0.0032(9) -0.0005(10) 0.0013(10)
C5 0.0239(17) 0.0283(18) 0.036(2) -0.0066(15) 0.0063(14) 0.0075(14)
C6 0.0141(11) 0.0250(14) 0.0103(11) -0.0033(9) -0.0001(9) -0.0029(10)
C7 0.0124(10) 0.0329(15) 0.0103(10) 0.0034(10) -0.0002(9) -0.0015(13)
C8 0.0146(13) 0.0245(13) 0.0117(11) 0.0028(9) -0.0001(9) 0.0018(10)
C9 0.0132(12) 0.0175(12) 0.0128(11) 0.0013(9) 0.0003(9) 0.0029(9)
C10 0.045(3) 0.0247(19) 0.054(3) -0.0041(18) 0.020(2) 0.0095(18)
C11 0.0291(17) 0.0191(14) 0.0163(13) 0.0007(10) 0.0001(11) 0.0088(12)
C12 0.048(3) 0.0255(17) 0.0332(19) -0.0078(14) 0.0093(18) -0.0089(17)
C13 0.0098(10) 0.0373(17) 0.0136(11) 0.0021(13) 0.0025(8) 0.0002(13)
C14 0.0103(10) 0.0185(13) 0.0105(10) 0.0019(8) 0.0007(8) 0.0010(9)
C15 0.0091(9) 0.0262(14) 0.0110(9) -0.0052(11) -0.0013(8) 0.0017(9)
C16 0.0096(9) 0.0167(11) 0.0111(9) 0.0020(10) 0.0003(7) 0.0004(10)
C17 0.0126(11) 0.0299(17) 0.0133(11) -0.0030(10) -0.0039(9) 0.0005(10)
C18 0.0105(10) 0.0158(10) 0.0086(9) 0.0000(9) 0.0008(9) -0.0003(7)
C19 0.0117(10) 0.0166(13) 0.0094(10) 0.0009(8) 0.0006(8) -0.0004(8)
C20 0.0213(15) 0.0167(12) 0.0189(13) 0.0013(10) 0.0009(10) -0.0026(10)
C21 0.0155(12) 0.0152(12) 0.0123(11) 0.0017(9) 0.0007(9) 0.0006(9)
C22 0.0217(15) 0.0206(14) 0.0221(14) 0.0035(11) -0.0027(11) 0.0049(11)
C23 0.0144(12) 0.0181(13) 0.0100(10) 0.0011(8) 0.0009(8) -0.0019(9)
C24 0.0172(13) 0.0220(13) 0.0130(11) -0.0029(9) 0.0005(10) 0.0016(11)
C25 0.0178(12) 0.0161(11) 0.0154(11) -0.0027(9) 0.0023(11) 0.0006(11)
C26 0.0137(11) 0.0149(11) 0.0128(12) -0.0002(8) 0.0008(8) 0.0004(9)
C27 0.0272(19) 0.035(2) 0.046(2) 0.0195(18) -0.0023(17) 0.0069(16)
C28 0.0253(15) 0.0149(12) 0.0167(13) 0.0023(10) 0.0019(11) 0.0018(11)
C29 0.0261(18) 0.0305(19) 0.046(2) 0.0167(17) -0.0010(16) -0.0075(15)
C30 0.039(3) 0.086(5) 0.043(3) 0.002(3) 0.004(2) -0.003(3)
C31 0.029(2) 0.061(3) 0.050(3) 0.024(3) 0.004(2) 0.005(2)
C32 0.039(3) 0.030(2) 0.087(4) 0.005(2) 0.002(3) 0.004(2)
C33 0.050(3) 0.058(4) 0.077(5) -0.023(3) 0.009(3) -0.004(3)
N1 0.0100(8) 0.0155(9) 0.0089(8) -0.0004(7) -0.0005(7) 0.0012(10)
N2 0.0101(9) 0.0159(9) 0.0092(8) 0.0005(7) -0.0015(8) 0.0002(8)
O1 0.0231(12) 0.0168(9) 0.0192(10) 0.0012(7) 0.0004(8) -0.0022(8)
O2 0.0242(13) 0.0392(17) 0.0469(19) 0.0088(14) 0.0045(13) -0.0014(12)
Cl1 0.0099(3) 0.0427(4) 0.0145(3) -0.0077(3) 0.0013(2) 0.0024(3)
Cl2 0.0099(2) 0.0364(4) 0.0119(2) -0.0016(3) -0.00182(19) 0.0005(3)
Re1 0.00823(4) 0.01507(4) 0.00877(4) 0.00014(4) 0.00000(3) -0.00085(4)

loop_
_atom_type_symbol
_atom_type_description
_atom_type_scat_dispersion_real
_atom_type_scat_dispersion_imag
_atom_type_scat_source
C C 0.0040 0.0020 'Calculated using XDISP in WinGX (Farrugia, 1999)'
H H 0.0000 0.0000 'Calculated using XDISP in WinGX (Farrugia, 1999)'
N N 0.0076 0.0040 'Calculated using XDISP in WinGX (Farrugia, 1999)'
O O 0.0133 0.0074 'Calculated using XDISP in WinGX (Farrugia, 1999)'
Cl Cl 0.1701 0.1892 'Calculated using XDISP in WinGX (Farrugia, 1999)'
Re Re -1.4459 8.3460 'Calculated using XDISP in WinGX (Farrugia, 1999)'

loop_
_geom_angle_atom_site_label_1
_geom_angle_atom_site_label_2
_geom_angle_atom_site_label_3
_geom_angle
C9 C1 C2 122.6(3)
C9 C1 N2 117.5(2)
C2 C1 N2 119.9(2)
C6 C2 C1 117.3(3)
C6 C2 C4 119.3(3)
C1 C2 C4 123.4(3)
C4 C3 H3A 109.5
C4 C3 H3B 109.5
H3A C3 H3B 109.5
C4 C3 H3C 109.5
H3A C3 H3C 109.5
H3B C3 H3C 109.5
C2 C4 C5 111.2(3)
C2 C4 C3 111.1(3)
C5 C4 C3 109.8(3)
C2 C4 H4 108.2
C5 C4 H4 108.2
C3 C4 H4 108.2
C4 C5 H5A 109.5
C4 C5 H5B 109.5
H5A C5 H5B 109.5
C4 C5 H5C 109.5
H5A C5 H5C 109.5
H5B C5 H5C 109.5
C7 C6 C2 121.4(3)
C7 C6 H6 119.3
C2 C6 H6 119.3
C8 C7 C6 119.5(3)
C8 C7 H7 120.2
C6 C7 H7 120.2
C7 C8 C9 121.4(3)
C7 C8 H8 119.3
C9 C8 H8 119.3
C1 C9 C8 117.6(3)
C1 C9 C11 122.9(3)
C8 C9 C11 119.5(3)
C11 C10 H10A 109.5
C11 C10 H10B 109.5
H10A C10 H10B 109.5
C11 C10 H10C 109.5
H10A C10 H10C 109.5
H10B C10 H10C 109.5
C9 C11 C10 111.3(3)
C9 C11 C12 112.6(3)
C10 C11 C12 110.8(3)
C9 C11 H11 107.3
C10 C11 H11 107.3
C12 C11 H11 107.3
C11 C12 H12A 109.5
C11 C12 H12B 109.5
H12A C12 H12B 109.5
C11 C12 H12C 109.5
H12A C12 H12C 109.5
H12B C12 H12C 109.5
C14 C13 H13A 109.5
C14 C13 H13B 109.5
H13A C13 H13B 109.5
C14 C13 H13C 109.5
H13A C13 H13C 109.5
H13B C13 H13C 109.5
N2 C14 C15 123.8(2)
N2 C14 C13 119.7(2)
C15 C14 C13 116.4(2)
C14 C15 C16 126.7(2)
C14 C15 H15 116.6
C16 C15 H15 116.6
N1 C16 C15 123.8(2)
N1 C16 C17 120.3(2)
C15 C16 C17 115.9(2)
C16 C17 H17A 109.5
C16 C17 H17B 109.5
H17A C17 H17B 109.5
C16 C17 H17C 109.5
H17A C17 H17C 109.5
H17B C17 H17C 109.5
C26 C18 C19 121.9(3)
C26 C18 N1 119.1(2)
C19 C18 N1 118.9(2)
C23 C19 C18 118.0(3)
C23 C19 C21 119.2(2)
C18 C19 C21 122.8(2)
C21 C20 H20A 109.5
C21 C20 H20B 109.5
H20A C20 H20B 109.5
C21 C20 H20C 109.5
H20A C20 H20C 109.5
H20B C20 H20C 109.5
C19 C21 C20 110.5(2)
C19 C21 C22 111.7(3)
C20 C21 C22 109.8(3)
C19 C21 H21 108.3
C20 C21 H21 108.3
C22 C21 H21 108.3
C21 C22 H22A 109.5
C21 C22 H22B 109.5
H22A C22 H22B 109.5
C21 C22 H22C 109.5
H22A C22 H22C 109.5
H22B C22 H22C 109.5
C24 C23 C19 121.1(3)
C24 C23 H23 119.5
C19 C23 H23 119.5
C25 C24 C23 119.8(3)
C25 C24 H24 120.1
C23 C24 H24 120.1
C24 C25 C26 121.5(3)
C24 C25 H25 119.3
C26 C25 H25 119.3
C25 C26 C18 117.7(3)
C25 C26 C28 119.7(3)
C18 C26 C28 122.5(3)
C28 C27 H27A 109.5
C28 C27 H27B 109.5
H27A C27 H27B 109.5
C28 C27 H27C 109.5
H27A C27 H27C 109.5
H27B C27 H27C 109.5
C26 C28 C27 111.4(3)
C26 C28 C29 110.7(3)
C27 C28 C29 109.6(3)
C26 C28 H28 108.4
C27 C28 H28 108.4
C29 C28 H28 108.4
C28 C29 H29A 109.5
C28 C29 H29B 109.5
H29A C29 H29B 109.5
C28 C29 H29C 109.5
H29A C29 H29C 109.5
H29B C29 H29C 109.5
C31 C30 H30A 109.5
C31 C30 H30B 109.5
H30A C30 H30B 109.5
C31 C30 H30C 109.5
H30A C30 H30C 109.5
H30B C30 H30C 109.5
O2 C31 C30 108.9(4)
O2 C31 H31A 109.9
C30 C31 H31A 109.9
O2 C31 H31B 109.9
C30 C31 H31B 109.9
H31A C31 H31B 108.3
O2 C32 C33 108.5(5)
O2 C32 H32A 110.0
C33 C32 H32A 110.0
O2 C32 H32B 110.0
C33 C32 H32B 110.0
H32A C32 H32B 108.4
C32 C33 H33A 109.5
C32 C33 H33B 109.5
H33A C33 H33B 109.5
C32 C33 H33C 109.5
H33A C33 H33C 109.5
H33B C33 H33C 109.5
C16 N1 C18 114.6(2)
C16 N1 Re1 123.67(18)
C18 N1 Re1 120.85(17)
C14 N2 C1 114.2(2)
C14 N2 Re1 124.72(18)
C1 N2 Re1 120.8(2)
C31 O2 C32 113.6(4)
O1 Re1 N2 105.64(10)
O1 Re1 N1 102.20(11)
N2 Re1 N1 87.99(9)
O1 Re1 Cl1 111.70(9)
N2 Re1 Cl1 142.61(7)
N1 Re1 Cl1 86.07(7)
O1 Re1 Cl2 104.17(9)
N2 Re1 Cl2 88.07(8)
N1 Re1 Cl2 153.42(7)
Cl1 Re1 Cl2 81.24(4)

loop_
_geom_bond_atom_site_label_1
_geom_bond_atom_site_label_2
_geom_bond_distance
C1 C9 1.397(4)
C1 C2 1.406(4)
C1 N2 1.462(3)
C2 C6 1.400(4)
C2 C4 1.524(4)
C3 C4 1.540(5)
C3 H3A 0.9800
C3 H3B 0.9800
C3 H3C 0.9800
C4 C5 1.539(5)
C4 H4 1.0000
C5 H5A 0.9800
C5 H5B 0.9800
C5 H5C 0.9800
C6 C7 1.395(5)
C6 H6 0.9500
C7 C8 1.383(4)
C7 H7 0.9500
C8 C9 1.402(4)
C8 H8 0.9500
C9 C11 1.522(5)
C10 C11 1.522(6)
C10 H10A 0.9800
C10 H10B 0.9800
C10 H10C 0.9800
C11 C12 1.530(6)
C11 H11 1.0000
C12 H12A 0.9800
C12 H12B 0.9800
C12 H12C 0.9800
C13 C14 1.502(4)
C13 H13A 0.9800
C13 H13B 0.9800
C13 H13C 0.9800
C14 N2 1.363(4)
C14 C15 1.387(4)
C15 C16 1.394(4)
C15 H15 0.9500
C16 N1 1.349(3)
C16 C17 1.501(4)
C17 H17A 0.9800
C17 H17B 0.9800
C17 H17C 0.9800
C18 C26 1.404(4)
C18 C19 1.408(4)
C18 N1 1.461(4)
C19 C23 1.396(4)
C19 C21 1.521(4)
C20 C21 1.532(4)
C20 H20A 0.9800
C20 H20B 0.9800
C20 H20C 0.9800
C21 C22 1.534(4)
C21 H21 1.0000
C22 H22A 0.9800
C22 H22B 0.9800
C22 H22C 0.9800
C23 C24 1.390(4)
C23 H23 0.9500
C24 C25 1.387(4)
C24 H24 0.9500
C25 C26 1.398(4)
C25 H25 0.9500
C26 C28 1.524(4)
C27 C28 1.531(5)
C27 H27A 0.9800
C27 H27B 0.9800
C27 H27C 0.9800
C28 C29 1.533(5)
C28 H28 1.0000
C29 H29A 0.9800
C29 H29B 0.9800
C29 H29C 0.9800
C30 C31 1.503(9)
C30 H30A 0.9800
C30 H30B 0.9800
C30 H30C 0.9800
C31 O2 1.419(6)
C31 H31A 0.9900
C31 H31B 0.9900
C32 O2 1.420(6)
C32 C33 1.505(9)
C32 H32A 0.9900
C32 H32B 0.9900
C33 H33A 0.9800
C33 H33B 0.9800
C33 H33C 0.9800
N1 Re1 2.064(2)
N2 Re1 2.030(3)
O1 Re1 1.670(2)
Cl1 Re1 2.3310(10)
Cl2 Re1 2.3436(10)
